data_7243989
loop_
_publ_author_name
'Anwar, Shaik'
'Lin, Li-Tzu'
'Srinivasadesikan, V.'
'Gudise, Veera Babu'
'Chen, Kwunmin'

_publ_section_title
;
 [3+2] regioselective annulation reaction of 2-arylidene-1,3-indandiones
 towards synthesis of spirocyclopentenes: understanding the mechanism of
 \g-attack vs. \a-attack using DFT studies
;
_journal_issue 61
_journal_name_full 'RSC Advances'
_journal_page_first 38648
_journal_page_last 38653
_journal_paper_doi 10.1039/D1RA07165C
_journal_volume 11
_journal_year 2021
_chemical_formula_moiety 'C23 H17 N O4'
_chemical_formula_sum 'C23 H17 N O4'
_chemical_formula_weight 371.38
_space_group_IT_number 4
_space_group_name_Hall 'P 2yb'
_space_group_name_H-M_alt 'P 1 21 1'
_symmetry_cell_setting monoclinic
_symmetry_space_group_name_H-M 'P 1 21 1'
_atom_sites_solution_hydrogens geom
_atom_sites_solution_primary direct
_atom_sites_solution_secondary difmap
_audit_creation_method SHELXL-97
_audit_update_record
;
2021-09-24 deposited with the CCDC.	2021-11-19 downloaded from the CCDC.
;
_cell_angle_alpha 90.00
_cell_angle_beta 95.178(7)
_cell_angle_gamma 90.00
_cell_formula_units_Z 2
_cell_length_a 11.4044(13)
_cell_length_b 5.5305(7)
_cell_length_c 15.6417(18)
_cell_measurement_reflns_used 0
_cell_measurement_temperature 296(2)
_cell_measurement_theta_max 0
_cell_measurement_theta_min 0
_cell_volume 982.5(2)
_computing_molecular_graphics 'Ortep-3 for Windows (Farrugia, 1997)'
_computing_publication_material 'WinGX publication routines (Farrugia, 1999)'
_computing_structure_refinement 'SHELXL-97 (Sheldrick, 1997)'
_computing_structure_solution 'SHELXS-86 (Sheldrick, 1986)'
_diffrn_ambient_temperature 296(2)
_diffrn_measured_fraction_theta_full 0.977
_diffrn_measured_fraction_theta_max 0.977
_diffrn_radiation_monochromator graphite
_diffrn_radiation_source 'fine-focus sealed tube'
_diffrn_radiation_type MoK\a
_diffrn_radiation_wavelength 0.71073
_diffrn_reflns_av_R_equivalents 0.0912
_diffrn_reflns_av_sigmaI/netI 0.1530
_diffrn_reflns_limit_h_max 13
_diffrn_reflns_limit_h_min -11
_diffrn_reflns_limit_k_max 6
_diffrn_reflns_limit_k_min -4
_diffrn_reflns_limit_l_max 18
_diffrn_reflns_limit_l_min -18
_diffrn_reflns_number 7031
_diffrn_reflns_theta_full 25.10
_diffrn_reflns_theta_max 25.10
_diffrn_reflns_theta_min 2.61
_exptl_absorpt_coefficient_mu 0.086
_exptl_absorpt_correction_T_max 0.9983
_exptl_absorpt_correction_T_min 0.9396
_exptl_absorpt_correction_type multi-scan
_exptl_crystal_colour colorless
_exptl_crystal_density_diffrn 1.255
_exptl_crystal_density_method 'not measured'
_exptl_crystal_description prism
_exptl_crystal_F_000 388
_exptl_crystal_size_max 0.73
_exptl_crystal_size_mid 0.06
_exptl_crystal_size_min 0.02
_refine_diff_density_max 0.136
_refine_diff_density_min -0.193
_refine_diff_density_rms 0.041
_refine_ls_abs_structure_details 'Flack H D (1983), Acta Cryst. A39, 876-881'
_refine_ls_abs_structure_Flack 0(3)
_refine_ls_extinction_method none
_refine_ls_goodness_of_fit_ref 1.087
_refine_ls_hydrogen_treatment constr
_refine_ls_matrix_type full
_refine_ls_number_parameters 253
_refine_ls_number_reflns 2840
_refine_ls_number_restraints 1
_refine_ls_restrained_S_all 1.087
_refine_ls_R_factor_all 0.1724
_refine_ls_R_factor_gt 0.0882
_refine_ls_shift/su_max 0.000
_refine_ls_shift/su_mean 0.000
_refine_ls_structure_factor_coef Fsqd
_refine_ls_weighting_details 'calc w=1/[\s^2^(Fo^2^)+(0.0475P)^2^+0.0046P] where P=(Fo^2^+2Fc^2^)/3'
_refine_ls_weighting_scheme calc
_refine_ls_wR_factor_gt 0.1266
_refine_ls_wR_factor_ref 0.1488
_reflns_number_gt 1596
_reflns_number_total 2840
_reflns_threshold_expression >2sigma(I)
_cod_data_source_file d1ra07165c2.cif
_cod_data_source_block a14348
_cod_original_sg_symbol_H-M 'P 21'
_cod_database_code 7243989

loop_
_symmetry_equiv_pos_as_xyz
'x, y, z'
'-x, y+1/2, -z'

loop_
_atom_site_label
_atom_site_type_symbol
_atom_site_fract_x
_atom_site_fract_y
_atom_site_fract_z
_atom_site_U_iso_or_equiv
_atom_site_adp_type
_atom_site_occupancy
_atom_site_symmetry_multiplicity
_atom_site_calc_flag
_atom_site_refinement_flags
_atom_site_disorder_assembly
_atom_site_disorder_group
C1 C 0.9862(4) 0.2833(12) 0.7831(3) 0.0441(14) Uani 1 1 d . . .
C2 C 1.0645(4) 0.1430(12) 0.8468(3) 0.0487(16) Uani 1 1 d . . .
C3 C 1.0912(4) 0.1890(12) 0.9337(3) 0.061(2) Uani 1 1 d . . .
H3 H 1.0571 0.3172 0.9609 0.073 Uiso 1 1 calc R . .
C4 C 1.1708(5) 0.0356(16) 0.9780(4) 0.080(2) Uani 1 1 d . . .
H4 H 1.1903 0.0593 1.0364 0.097 Uiso 1 1 calc R . .
C5 C 1.2228(5) -0.1562(14) 0.9359(4) 0.079(2) Uani 1 1 d . . .
H5 H 1.2760 -0.2577 0.9668 0.095 Uiso 1 1 calc R . .
C6 C 1.1962(4) -0.1952(14) 0.8505(4) 0.0670(19) Uani 1 1 d . . .
H6 H 1.2310 -0.3216 0.8228 0.080 Uiso 1 1 calc R . .
C7 C 1.1158(4) -0.0421(12) 0.8056(3) 0.0509(16) Uani 1 1 d . . .
C8 C 1.0721(4) -0.0477(12) 0.7137(3) 0.0529(16) Uani 1 1 d . . .
C9 C 0.9733(4) 0.1386(11) 0.7002(3) 0.0426(15) Uani 1 1 d . . .
C10 C 0.9787(4) 0.2888(12) 0.6168(3) 0.0579(17) Uani 1 1 d . . .
H10A H 0.9605 0.4574 0.6264 0.069 Uiso 1 1 calc R . .
H10B H 1.0560 0.2780 0.5957 0.069 Uiso 1 1 calc R . .
C11 C 0.8865(4) 0.1736(12) 0.5551(3) 0.0613(19) Uani 1 1 d . . .
H11 H 0.8777 0.2074 0.4966 0.074 Uiso 1 1 calc R . .
C12 C 0.8205(4) 0.0218(12) 0.5921(3) 0.0451(15) Uani 1 1 d . . .
C13 C 0.7213(5) -0.1223(14) 0.5512(4) 0.065(2) Uani 1 1 d . . .
C14 C 0.5993(6) -0.201(2) 0.4208(4) 0.126(4) Uani 1 1 d . . .
H14A H 0.5501 -0.2715 0.4617 0.151 Uiso 1 1 calc R . .
H14B H 0.5522 -0.0855 0.3861 0.151 Uiso 1 1 calc R . .
C15 C 0.6348(7) -0.373(3) 0.3708(8) 0.259(10) Uani 1 1 d . . .
H15A H 0.5676 -0.4472 0.3398 0.388 Uiso 1 1 calc R . .
H15B H 0.6778 -0.4930 0.4052 0.388 Uiso 1 1 calc R . .
H15C H 0.6848 -0.3049 0.3309 0.388 Uiso 1 1 calc R . .
C16 C 0.8530(3) -0.0078(11) 0.6877(2) 0.0418(14) Uani 1 1 d . . .
H16 H 0.8683 -0.1789 0.7006 0.050 Uiso 1 1 calc R . .
C17 C 0.7585(4) 0.0824(10) 0.7409(3) 0.0437(16) Uani 1 1 d . . .
C18 C 0.7323(4) -0.0498(11) 0.8124(3) 0.0525(17) Uani 1 1 d . . .
H18 H 0.7728 -0.1921 0.8268 0.063 Uiso 1 1 calc R . .
C19 C 0.6454(5) 0.0312(14) 0.8622(3) 0.065(2) Uani 1 1 d . . .
H19 H 0.6287 -0.0562 0.9104 0.078 Uiso 1 1 calc R . .
C20 C 0.5839(4) 0.2393(13) 0.8408(4) 0.0581(18) Uani 1 1 d . . .
C21 C 0.4938(5) 0.3205(15) 0.8920(4) 0.080(2) Uani 1 1 d . . .
C22 C 0.6103(4) 0.3718(12) 0.7705(3) 0.0611(18) Uani 1 1 d . . .
H22 H 0.5704 0.5152 0.7566 0.073 Uiso 1 1 calc R . .
C23 C 0.6967(4) 0.2904(13) 0.7205(3) 0.0549(16) Uani 1 1 d . . .
H23 H 0.7130 0.3784 0.6723 0.066 Uiso 1 1 calc R . .
N1 N 0.4197(5) 0.3849(14) 0.9307(3) 0.117(3) Uani 1 1 d . . .
O1 O 0.9406(3) 0.4750(9) 0.7956(2) 0.0650(12) Uani 1 1 d . . .
O2 O 1.1072(3) -0.1772(9) 0.6588(2) 0.0674(13) Uani 1 1 d . . .
O3 O 0.6612(4) -0.2506(10) 0.5886(3) 0.0878(16) Uani 1 1 d . . .
O4 O 0.7003(3) -0.0743(11) 0.4679(2) 0.109(2) Uani 1 1 d . . .

loop_
_atom_site_aniso_label
_atom_site_aniso_U_11
_atom_site_aniso_U_22
_atom_site_aniso_U_33
_atom_site_aniso_U_23
_atom_site_aniso_U_13
_atom_site_aniso_U_12
C1 0.044(3) 0.034(5) 0.054(3) -0.005(3) 0.005(2) -0.008(3)
C2 0.046(3) 0.058(5) 0.043(4) -0.005(3) 0.007(3) -0.001(3)
C3 0.063(4) 0.062(6) 0.056(4) -0.012(3) 0.000(3) 0.001(3)
C4 0.079(4) 0.098(8) 0.060(4) -0.009(4) -0.016(3) 0.005(5)
C5 0.089(4) 0.074(7) 0.069(5) -0.009(4) -0.021(4) 0.029(4)
C6 0.055(3) 0.071(6) 0.074(4) -0.011(4) -0.004(3) 0.007(4)
C7 0.042(3) 0.064(6) 0.046(3) -0.005(3) 0.004(3) 0.004(3)
C8 0.044(3) 0.067(6) 0.050(4) -0.004(3) 0.013(2) -0.007(3)
C9 0.049(3) 0.047(5) 0.031(3) 0.002(3) 0.006(2) -0.003(3)
C10 0.077(4) 0.048(5) 0.050(3) 0.008(3) 0.012(3) -0.005(4)
C11 0.068(3) 0.082(6) 0.034(3) 0.010(3) 0.009(3) 0.000(4)
C12 0.053(3) 0.050(5) 0.032(3) 0.003(3) 0.005(2) 0.000(3)
C13 0.064(4) 0.086(7) 0.043(4) 0.011(3) -0.002(3) 0.005(4)
C14 0.106(6) 0.192(12) 0.073(5) 0.010(6) -0.034(4) -0.039(7)
C15 0.119(7) 0.31(2) 0.330(15) -0.242(15) -0.078(8) 0.087(9)
C16 0.048(3) 0.044(4) 0.034(3) 0.004(2) 0.005(2) 0.008(3)
C17 0.042(3) 0.043(5) 0.046(3) 0.006(2) 0.003(2) 0.001(3)
C18 0.067(3) 0.054(5) 0.039(3) 0.008(3) 0.014(3) 0.005(3)
C19 0.071(4) 0.084(7) 0.041(3) 0.006(3) 0.019(3) -0.007(4)
C20 0.048(3) 0.070(7) 0.057(4) -0.009(3) 0.008(3) 0.003(4)
C21 0.068(4) 0.103(7) 0.071(4) -0.009(4) 0.019(3) 0.016(4)
C22 0.055(3) 0.055(6) 0.072(4) 0.001(3) -0.006(3) 0.007(3)
C23 0.052(3) 0.061(5) 0.053(3) 0.009(3) 0.013(3) 0.006(3)
N1 0.104(4) 0.152(9) 0.101(4) -0.016(4) 0.044(3) 0.029(5)
O1 0.071(2) 0.050(4) 0.074(3) -0.003(2) 0.0065(18) 0.010(2)
O2 0.067(2) 0.078(4) 0.059(2) -0.027(2) 0.0157(18) 0.010(2)
O3 0.092(3) 0.100(5) 0.068(3) 0.014(2) -0.016(2) -0.032(3)
O4 0.107(3) 0.166(7) 0.049(3) 0.012(3) -0.021(2) -0.051(4)

loop_
_atom_type_symbol
_atom_type_description
_atom_type_scat_dispersion_real
_atom_type_scat_dispersion_imag
_atom_type_scat_source
C C 0.0033 0.0016 'International Tables Vol C Tables 4.2.6.8 and 6.1.1.4'
H H 0.0000 0.0000 'International Tables Vol C Tables 4.2.6.8 and 6.1.1.4'
N N 0.0061 0.0033 'International Tables Vol C Tables 4.2.6.8 and 6.1.1.4'
O O 0.0106 0.0060 'International Tables Vol C Tables 4.2.6.8 and 6.1.1.4'

loop_
_geom_angle_atom_site_label_1
_geom_angle_atom_site_label_2
_geom_angle_atom_site_label_3
_geom_angle
_geom_angle_site_symmetry_1
_geom_angle_site_symmetry_3
_geom_angle_publ_flag
O1 C1 C2 126.2(5) . . ?
O1 C1 C9 126.3(5) . . ?
C2 C1 C9 107.5(5) . . ?
C7 C2 C3 122.1(5) . . ?
C7 C2 C1 109.3(5) . . ?
C3 C2 C1 128.5(6) . . ?
C4 C3 C2 117.0(6) . . ?
C4 C3 H3 121.5 . . ?
C2 C3 H3 121.5 . . ?
C3 C4 C5 120.9(6) . . ?
C3 C4 H4 119.6 . . ?
C5 C4 H4 119.6 . . ?
C6 C5 C4 120.9(6) . . ?
C6 C5 H5 119.5 . . ?
C4 C5 H5 119.5 . . ?
C5 C6 C7 118.6(6) . . ?
C5 C6 H6 120.7 . . ?
C7 C6 H6 120.7 . . ?
C2 C7 C6 120.5(5) . . ?
C2 C7 C8 110.6(5) . . ?
C6 C7 C8 128.9(6) . . ?
O2 C8 C7 126.6(5) . . ?
O2 C8 C9 125.9(5) . . ?
C7 C8 C9 107.5(4) . . ?
C1 C9 C8 102.9(4) . . ?
C1 C9 C10 115.3(5) . . ?
C8 C9 C10 113.1(4) . . ?
C1 C9 C16 112.9(3) . . ?
C8 C9 C16 107.0(5) . . ?
C10 C9 C16 105.6(4) . . ?
C11 C10 C9 103.5(5) . . ?
C11 C10 H10A 111.1 . . ?
C9 C10 H10A 111.1 . . ?
C11 C10 H10B 111.1 . . ?
C9 C10 H10B 111.1 . . ?
H10A C10 H10B 109.0 . . ?
C12 C11 C10 112.8(5) . . ?
C12 C11 H11 123.6 . . ?
C10 C11 H11 123.6 . . ?
C11 C12 C13 127.3(5) . . ?
C11 C12 C16 114.2(5) . . ?
C13 C12 C16 118.5(5) . . ?
O3 C13 O4 123.1(6) . . ?
O3 C13 C12 124.4(5) . . ?
O4 C13 C12 112.3(6) . . ?
C15 C14 O4 111.7(8) . . ?
C15 C14 H14A 109.3 . . ?
O4 C14 H14A 109.3 . . ?
C15 C14 H14B 109.3 . . ?
O4 C14 H14B 109.3 . . ?
H14A C14 H14B 107.9 . . ?
C14 C15 H15A 109.5 . . ?
C14 C15 H15B 109.5 . . ?
H15A C15 H15B 109.5 . . ?
C14 C15 H15C 109.5 . . ?
H15A C15 H15C 109.5 . . ?
H15B C15 H15C 109.5 . . ?
C17 C16 C12 112.7(4) . . ?
C17 C16 C9 114.6(4) . . ?
C12 C16 C9 101.4(4) . . ?
C17 C16 H16 109.3 . . ?
C12 C16 H16 109.3 . . ?
C9 C16 H16 109.3 . . ?
C23 C17 C18 119.0(5) . . ?
C23 C17 C16 121.8(5) . . ?
C18 C17 C16 119.1(5) . . ?
C19 C18 C17 119.8(5) . . ?
C19 C18 H18 120.1 . . ?
C17 C18 H18 120.1 . . ?
C20 C19 C18 120.6(5) . . ?
C20 C19 H19 119.7 . . ?
C18 C19 H19 119.7 . . ?
C19 C20 C22 119.8(5) . . ?
C19 C20 C21 120.2(6) . . ?
C22 C20 C21 120.0(6) . . ?
N1 C21 C20 178.0(6) . . ?
C20 C22 C23 119.7(6) . . ?
C20 C22 H22 120.2 . . ?
C23 C22 H22 120.2 . . ?
C17 C23 C22 121.1(5) . . ?
C17 C23 H23 119.4 . . ?
C22 C23 H23 119.4 . . ?
C13 O4 C14 117.0(6) . . ?

loop_
_geom_bond_atom_site_label_1
_geom_bond_atom_site_label_2
_geom_bond_distance
_geom_bond_site_symmetry_2
_geom_bond_publ_flag
C1 O1 1.205(6) . ?
C1 C2 1.493(8) . ?
C1 C9 1.521(7) . ?
C2 C7 1.369(7) . ?
C2 C3 1.391(6) . ?
C3 C4 1.382(8) . ?
C3 H3 0.9300 . ?
C4 C5 1.407(10) . ?
C4 H4 0.9300 . ?
C5 C6 1.359(7) . ?
C5 H5 0.9300 . ?
C6 C7 1.392(7) . ?
C6 H6 0.9300 . ?
C7 C8 1.479(6) . ?
C8 O2 1.214(6) . ?
C8 C9 1.527(7) . ?
C9 C10 1.552(7) . ?
C9 C16 1.590(7) . ?
C10 C11 1.503(7) . ?
C10 H10A 0.9700 . ?
C10 H10B 0.9700 . ?
C11 C12 1.299(7) . ?
C11 H11 0.9300 . ?
C12 C13 1.481(8) . ?
C12 C16 1.517(5) . ?
C13 O3 1.178(7) . ?
C13 O4 1.330(6) . ?
C14 C15 1.317(12) . ?
C14 O4 1.487(8) . ?
C14 H14A 0.9700 . ?
C14 H14B 0.9700 . ?
C15 H15A 0.9600 . ?
C15 H15B 0.9600 . ?
C15 H15C 0.9600 . ?
C16 C17 1.505(6) . ?
C16 H16 0.9800 . ?
C17 C23 1.372(7) . ?
C17 C18 1.391(6) . ?
C18 C19 1.388(6) . ?
C18 H18 0.9300 . ?
C19 C20 1.374(8) . ?
C19 H19 0.9300 . ?
C20 C22 1.377(7) . ?
C20 C21 1.430(8) . ?
C21 N1 1.140(6) . ?
C22 C23 1.387(6) . ?
C22 H22 0.9300 . ?
C23 H23 0.9300 . ?
